data_7103122
loop_
_publ_author_name
'Lemau de Talanc\'e, Vincent'
'Hissler, Muriel'
'Zhang, Ling-Zhi'
'K\'arp\'ati, Tam\'as'
'Nyul\'aszi, L\'aszl\'o'
'Caras-Quintero, Dolores'
'B\"auerle, Peter'
'R\'eau, R\'egis'

_publ_section_title
;
 Synthesis, electronic properties and electropolymerisation of
 EDOT-capped sigma3-phospholes.
;
_journal_issue 19
_journal_name_full 'Chemical communications (Cambridge, England)'
_journal_page_first 2200
_journal_page_last 2202
_journal_paper_doi 10.1039/b801335g
_journal_year 2008
_chemical_formula_moiety 'C26 H23 O4 P S2'
_chemical_formula_sum 'C26 H23 O4 P S2'
_chemical_formula_weight 494.53
_chemical_name_systematic
;
?
;
_space_group_IT_number 14
_symmetry_cell_setting monoclinic
_symmetry_space_group_name_Hall '-P 2ybc'
_symmetry_space_group_name_H-M 'P 1 21/c 1'
_atom_sites_solution_hydrogens geom
_atom_sites_solution_primary direct
_atom_sites_solution_secondary difmap
_audit_creation_method SHELXL-97
_cell_angle_alpha 90
_cell_angle_beta 104.749(7)
_cell_angle_gamma 90
_cell_formula_units_Z 4
_cell_length_a 11.081(2)
_cell_length_b 14.186(2)
_cell_length_c 15.345(3)
_cell_measurement_reflns_used 5531
_cell_measurement_temperature 120(2)
_cell_measurement_theta_max 27.46
_cell_measurement_theta_min 2.91
_cell_volume 2332.7(7)
_computing_cell_refinement 'HKL Scalepack (Otwinowski & Minor 1997)'
_computing_data_collection 'Collect (Nonius BV, 1997-2000)'
_computing_data_reduction 'HKL Denzo and Scalepack (Otwinowski & Minor'
_computing_molecular_graphics 'Ortep-3 for Windows (Farrugia, 1997)'
_computing_publication_material 'WinGX publication routines (Farrugia, 1999)'
_computing_structure_refinement 'SHELXL-97 (Sheldrick, 1997)'
_computing_structure_solution 'SHELXS-97 (Sheldrick, 1997)'
_diffrn_ambient_temperature 120(2)
_diffrn_detector_area_resol_mean 9
_diffrn_measured_fraction_theta_full 0.997
_diffrn_measured_fraction_theta_max 0.997
_diffrn_measurement_device_type CCD
_diffrn_measurement_method none
_diffrn_radiation_monochromator graphite
_diffrn_radiation_source 'fine-focus sealed tube'
_diffrn_radiation_type MoK\a
_diffrn_radiation_wavelength 0.71069
_diffrn_reflns_av_R_equivalents 0.0200
_diffrn_reflns_av_sigmaI/netI 0.0319
_diffrn_reflns_limit_h_max 14
_diffrn_reflns_limit_h_min -14
_diffrn_reflns_limit_k_max 18
_diffrn_reflns_limit_k_min -17
_diffrn_reflns_limit_l_max 19
_diffrn_reflns_limit_l_min -19
_diffrn_reflns_number 10378
_diffrn_reflns_theta_full 27.46
_diffrn_reflns_theta_max 27.46
_diffrn_reflns_theta_min 2.91
_diffrn_standards_decay_% 0
_exptl_absorpt_coefficient_mu 0.329
_exptl_absorpt_correction_type none
_exptl_crystal_colour orange
_exptl_crystal_density_diffrn 1.408
_exptl_crystal_density_method 'not measured'
_exptl_crystal_description block
_exptl_crystal_F_000 1032
_exptl_crystal_size_max 0.3
_exptl_crystal_size_mid 0.25
_exptl_crystal_size_min 0.2
_refine_diff_density_max 0.503
_refine_diff_density_min -0.431
_refine_diff_density_rms 0.053
_refine_ls_extinction_coef 0.008(2)
_refine_ls_extinction_expression Fc^*^=kFc[1+0.001xFc^2^\l^3^/sin(2\q)]^-1/4^
_refine_ls_extinction_method SHELXL
_refine_ls_goodness_of_fit_ref 1.059
_refine_ls_hydrogen_treatment constr
_refine_ls_matrix_type full
_refine_ls_number_parameters 299
_refine_ls_number_reflns 5329
_refine_ls_number_restraints 0
_refine_ls_restrained_S_all 1.059
_refine_ls_R_factor_all 0.0680
_refine_ls_R_factor_gt 0.0507
_refine_ls_shift/su_max 0.001
_refine_ls_shift/su_mean 0.000
_refine_ls_structure_factor_coef Fsqd
_refine_ls_weighting_details 'calc w=1/[\s^2^(Fo^2^)+(0.0846P)^2^+0.9525P] where P=(Fo^2^+2Fc^2^)/3'
_refine_ls_weighting_scheme calc
_refine_ls_wR_factor_gt 0.1416
_refine_ls_wR_factor_ref 0.1570
_reflns_number_gt 4042
_reflns_number_total 5329
_reflns_threshold_expression >2sigma(I)
_cod_data_source_file b801335g.txt
_cod_data_source_block lc_lz05
_cod_original_sg_symbol_H-M P21/c
_cod_database_code 7103122

loop_
_symmetry_equiv_pos_as_xyz
'x, y, z'
'-x, y+1/2, -z+1/2'
'-x, -y, -z'
'x, -y-1/2, z-1/2'

loop_
_atom_site_label
_atom_site_type_symbol
_atom_site_fract_x
_atom_site_fract_y
_atom_site_fract_z
_atom_site_U_iso_or_equiv
_atom_site_adp_type
_atom_site_occupancy
_atom_site_symmetry_multiplicity
_atom_site_calc_flag
_atom_site_refinement_flags
_atom_site_disorder_assembly
_atom_site_disorder_group
P1 P 0.83437(5) 0.13500(4) 0.75103(4) 0.04033(18) Uani 1 1 d . . .
S1 S 1.14244(6) 0.15553(5) 1.00814(5) 0.0601(2) Uani 1 1 d . . .
S2 S 0.54396(6) 0.13596(4) 0.61066(4) 0.04948(19) Uani 1 1 d . . .
O1 O 1.08765(17) 0.17580(14) 0.74998(12) 0.0580(5) Uani 1 1 d . . .
O2 O 1.34384(19) 0.2120(2) 0.84188(19) 0.0873(7) Uani 1 1 d . . .
O3 O 0.51072(16) -0.07244(12) 0.76622(11) 0.0529(4) Uani 1 1 d . . .
O4 O 0.31600(17) -0.07283(14) 0.59991(12) 0.0626(5) Uani 1 1 d . . .
C8 C 0.69631(19) 0.09150(16) 0.77919(14) 0.0407(5) Uani 1 1 d . . .
C7 C 0.7118(2) 0.09141(16) 0.87001(15) 0.0414(5) Uani 1 1 d . . .
C6 C 0.6110(2) 0.0738(2) 0.91755(16) 0.0520(6) Uani 1 1 d . . .
H6A H 0.6017 0.0064 0.9243 0.062 Uiso 1 1 calc R . .
H6B H 0.5325 0.0980 0.8811 0.062 Uiso 1 1 calc R . .
C5 C 0.6398(3) 0.1197(3) 1.0091(2) 0.0768(9) Uani 1 1 d . . .
H5A H 0.6335 0.1876 1.0017 0.092 Uiso 1 1 calc R . .
H5B H 0.5783 0.1000 1.0405 0.092 Uiso 1 1 calc R . .
C4 C 0.7651(3) 0.0956(3) 1.0642(2) 0.0855(11) Uani 1 1 d . . .
H4A H 0.7687 0.0281 1.0749 0.103 Uiso 1 1 calc R . .
H4B H 0.7782 0.1267 1.1221 0.103 Uiso 1 1 calc R . .
C3 C 0.8707(2) 0.1230(2) 1.02209(16) 0.0581(7) Uani 1 1 d . . .
H3A H 0.8946 0.1877 1.0384 0.070 Uiso 1 1 calc R . .
H3B H 0.9424 0.0834 1.0475 0.070 Uiso 1 1 calc R . .
C2 C 0.8387(2) 0.11428(16) 0.92087(14) 0.0421(5) Uani 1 1 d . . .
C1 C 0.9202(2) 0.13051(15) 0.86864(14) 0.0405(5) Uani 1 1 d . . .
C15 C 1.0529(2) 0.15166(16) 0.89685(16) 0.0442(5) Uani 1 1 d . . .
C16 C 1.1290(2) 0.17202(17) 0.84134(17) 0.0491(5) Uani 1 1 d . . .
C17 C 1.1879(3) 0.1656(3) 0.7064(3) 0.0844(10) Uani 1 1 d . . .
H17A H 1.1574 0.1802 0.6429 0.101 Uiso 1 1 calc R . .
H17B H 1.2168 0.1008 0.7118 0.101 Uiso 1 1 calc R . .
C18 C 1.2924(3) 0.2287(4) 0.7472(3) 0.1010(13) Uani 1 1 d . . .
H18A H 1.3577 0.2207 0.7161 0.121 Uiso 1 1 calc R . .
H18B H 1.2638 0.2935 0.7387 0.121 Uiso 1 1 calc R . .
C19 C 1.2546(2) 0.1914(2) 0.8871(2) 0.0623(7) Uani 1 1 d . . .
C20 C 1.2757(2) 0.1846(2) 0.9770(2) 0.0700(8) Uani 1 1 d . . .
H20 H 1.3529 0.1945 1.0173 0.084 Uiso 1 1 calc R . .
C9 C 0.5839(2) 0.06931(16) 0.70895(14) 0.0407(5) Uani 1 1 d . . .
C10 C 0.50174(19) -0.00366(16) 0.70212(14) 0.0408(5) Uani 1 1 d . . .
C11 C 0.4071(4) -0.1326(3) 0.7469(3) 0.0995(14) Uani 1 1 d . . .
H11A H 0.4359 -0.1939 0.7716 0.119 Uiso 1 1 calc R . .
H11B H 0.3500 -0.1096 0.7806 0.119 Uiso 1 1 calc R . .
C12 C 0.3400(5) -0.1466(3) 0.6620(3) 0.125(2) Uani 1 1 d . . .
H12A H 0.2599 -0.1718 0.6653 0.151 Uiso 1 1 calc R . .
H12B H 0.3815 -0.1958 0.6367 0.151 Uiso 1 1 calc R . .
C13 C 0.4069(2) -0.00446(17) 0.61979(15) 0.0453(5) Uani 1 1 d . . .
C14 C 0.4173(2) 0.06677(19) 0.56378(16) 0.0522(6) Uani 1 1 d . . .
H14 H 0.3631 0.0769 0.5074 0.063 Uiso 1 1 calc R . .
C21 C 0.88673(19) 0.03539(16) 0.69533(14) 0.0407(5) Uani 1 1 d . . .
C22 C 0.8601(2) 0.0358(2) 0.60212(16) 0.0513(6) Uani 1 1 d . . .
H22 H 0.8146 0.0852 0.5698 0.062 Uiso 1 1 calc R . .
C23 C 0.9012(3) -0.0376(2) 0.55677(18) 0.0600(7) Uani 1 1 d . . .
H23 H 0.8812 -0.0379 0.4941 0.072 Uiso 1 1 calc R . .
C24 C 0.9707(3) -0.1091(2) 0.6038(2) 0.0645(7) Uani 1 1 d . . .
H24 H 1.0000 -0.1571 0.5733 0.077 Uiso 1 1 calc R . .
C25 C 0.9971(3) -0.1101(2) 0.6962(2) 0.0714(8) Uani 1 1 d . . .
H25 H 1.0440 -0.1592 0.7280 0.086 Uiso 1 1 calc R . .
C26 C 0.9549(3) -0.03910(18) 0.74224(17) 0.0591(7) Uani 1 1 d . . .
H26 H 0.9720 -0.0411 0.8048 0.071 Uiso 1 1 calc R . .

loop_
_atom_site_aniso_label
_atom_site_aniso_U_11
_atom_site_aniso_U_22
_atom_site_aniso_U_33
_atom_site_aniso_U_23
_atom_site_aniso_U_13
_atom_site_aniso_U_12
P1 0.0404(3) 0.0424(3) 0.0360(3) 0.0015(2) 0.0056(2) -0.0030(2)
S1 0.0469(4) 0.0738(5) 0.0507(4) -0.0074(3) -0.0039(3) -0.0030(3)
S2 0.0499(3) 0.0528(4) 0.0412(3) 0.0078(2) 0.0032(2) -0.0064(2)
O1 0.0510(10) 0.0695(12) 0.0556(10) 0.0015(9) 0.0171(8) -0.0085(8)
O2 0.0439(11) 0.1104(19) 0.1090(19) 0.0142(15) 0.0220(11) -0.0091(11)
O3 0.0553(10) 0.0490(9) 0.0478(9) 0.0106(7) 0.0012(7) -0.0081(7)
O4 0.0561(10) 0.0674(12) 0.0544(10) 0.0045(9) -0.0040(8) -0.0219(9)
C8 0.0371(10) 0.0444(12) 0.0370(10) 0.0005(9) 0.0027(8) -0.0010(8)
C7 0.0381(11) 0.0432(12) 0.0415(11) 0.0000(9) 0.0078(8) 0.0000(9)
C6 0.0432(12) 0.0703(16) 0.0441(12) -0.0011(11) 0.0143(10) -0.0001(11)
C5 0.0592(17) 0.121(3) 0.0546(16) -0.0188(17) 0.0222(13) -0.0014(17)
C4 0.0665(19) 0.148(4) 0.0439(15) -0.0061(19) 0.0174(13) -0.003(2)
C3 0.0514(14) 0.0843(19) 0.0368(12) -0.0070(12) 0.0077(10) -0.0050(13)
C2 0.0419(11) 0.0459(12) 0.0360(11) -0.0020(9) 0.0056(8) 0.0004(9)
C1 0.0399(11) 0.0409(11) 0.0371(11) -0.0012(8) 0.0032(8) -0.0029(8)
C15 0.0394(11) 0.0447(12) 0.0439(12) -0.0038(9) 0.0021(9) -0.0024(9)
C16 0.0425(12) 0.0455(12) 0.0576(14) -0.0029(11) 0.0094(10) -0.0043(9)
C17 0.069(2) 0.113(3) 0.082(2) 0.007(2) 0.0388(17) -0.0020(19)
C18 0.065(2) 0.139(4) 0.106(3) 0.018(3) 0.035(2) -0.015(2)
C19 0.0409(13) 0.0592(16) 0.084(2) 0.0005(14) 0.0109(13) -0.0039(11)
C20 0.0387(13) 0.081(2) 0.079(2) -0.0029(16) -0.0056(12) -0.0082(13)
C9 0.0380(10) 0.0450(12) 0.0362(10) 0.0016(9) 0.0039(8) 0.0008(9)
C10 0.0395(10) 0.0432(11) 0.0370(11) 0.0030(9) 0.0045(8) 0.0023(9)
C11 0.089(2) 0.103(3) 0.086(2) 0.042(2) -0.0145(19) -0.050(2)
C12 0.140(4) 0.101(3) 0.097(3) 0.043(2) -0.042(3) -0.077(3)
C13 0.0406(11) 0.0516(13) 0.0397(11) -0.0022(10) 0.0030(9) -0.0057(9)
C14 0.0458(12) 0.0638(15) 0.0396(12) 0.0051(11) -0.0027(9) -0.0040(11)
C21 0.0397(10) 0.0429(11) 0.0371(11) 0.0006(9) 0.0056(8) -0.0045(8)
C22 0.0492(13) 0.0635(15) 0.0393(12) 0.0016(11) 0.0081(10) 0.0029(11)
C23 0.0603(15) 0.0747(18) 0.0450(13) -0.0130(12) 0.0136(11) -0.0038(13)
C24 0.0707(18) 0.0540(15) 0.0695(18) -0.0173(14) 0.0194(14) -0.0066(13)
C25 0.088(2) 0.0428(14) 0.074(2) -0.0007(13) 0.0036(16) 0.0096(14)
C26 0.0826(18) 0.0463(14) 0.0429(13) 0.0030(10) 0.0057(12) 0.0038(13)

loop_
_atom_type_symbol
_atom_type_description
_atom_type_scat_dispersion_real
_atom_type_scat_dispersion_imag
_atom_type_scat_source
C C 0.0033 0.0016 'International Tables Vol C Tables 4.2.6.8 and 6.1.1.4'
H H 0.0000 0.0000 'International Tables Vol C Tables 4.2.6.8 and 6.1.1.4'
O O 0.0106 0.0060 'International Tables Vol C Tables 4.2.6.8 and 6.1.1.4'
P P 0.1023 0.0942 'International Tables Vol C Tables 4.2.6.8 and 6.1.1.4'
S S 0.1246 0.1234 'International Tables Vol C Tables 4.2.6.8 and 6.1.1.4'

loop_
_geom_angle_atom_site_label_1
_geom_angle_atom_site_label_2
_geom_angle_atom_site_label_3
_geom_angle
_geom_angle_site_symmetry_1
_geom_angle_site_symmetry_3
_geom_angle_publ_flag
C8 P1 C1 90.67(10) . . ?
C8 P1 C21 103.78(10) . . ?
C1 P1 C21 106.89(10) . . ?
C20 S1 C15 92.85(14) . . ?
C14 S2 C9 93.03(11) . . ?
C16 O1 C17 112.1(2) . . ?
C19 O2 C18 113.1(2) . . ?
C10 O3 C11 112.1(2) . . ?
C13 O4 C12 112.1(2) . . ?
C7 C8 C9 128.1(2) . . ?
C7 C8 P1 110.67(16) . . ?
C9 C8 P1 120.96(16) . . ?
C8 C7 C2 113.58(19) . . ?
C8 C7 C6 125.6(2) . . ?
C2 C7 C6 120.8(2) . . ?
C7 C6 C5 111.9(2) . . ?
C4 C5 C6 112.3(3) . . ?
C5 C4 C3 114.3(3) . . ?
C2 C3 C4 114.3(2) . . ?
C1 C2 C7 114.40(19) . . ?
C1 C2 C3 124.9(2) . . ?
C7 C2 C3 120.7(2) . . ?
C2 C1 C15 128.8(2) . . ?
C2 C1 P1 109.31(16) . . ?
C15 C1 P1 121.55(17) . . ?
C16 C15 C1 126.3(2) . . ?
C16 C15 S1 108.36(17) . . ?
C1 C15 S1 125.30(19) . . ?
O1 C16 C15 123.3(2) . . ?
O1 C16 C19 122.2(2) . . ?
C15 C16 C19 114.5(2) . . ?
O1 C17 C18 111.0(3) . . ?
O2 C18 C17 113.3(3) . . ?
C20 C19 O2 125.0(3) . . ?
C20 C19 C16 112.8(3) . . ?
O2 C19 C16 122.2(3) . . ?
C19 C20 S1 111.5(2) . . ?
C10 C9 C8 130.4(2) . . ?
C10 C9 S2 109.17(16) . . ?
C8 C9 S2 120.27(17) . . ?
C9 C10 O3 124.02(19) . . ?
C9 C10 C13 113.7(2) . . ?
O3 C10 C13 122.2(2) . . ?
C12 C11 O3 121.2(3) . . ?
C11 C12 O4 121.0(3) . . ?
C14 C13 O4 124.3(2) . . ?
C14 C13 C10 113.3(2) . . ?
O4 C13 C10 122.4(2) . . ?
C13 C14 S2 110.80(17) . . ?
C22 C21 C26 118.9(2) . . ?
C22 C21 P1 118.15(18) . . ?
C26 C21 P1 122.92(18) . . ?
C21 C22 C23 120.2(2) . . ?
C24 C23 C22 120.3(3) . . ?
C23 C24 C25 119.8(3) . . ?
C24 C25 C26 120.7(3) . . ?
C25 C26 C21 120.1(2) . . ?

loop_
_geom_bond_atom_site_label_1
_geom_bond_atom_site_label_2
_geom_bond_distance
_geom_bond_site_symmetry_2
_geom_bond_publ_flag
P1 C8 1.801(2) . ?
P1 C1 1.814(2) . ?
P1 C21 1.821(2) . ?
S1 C20 1.715(3) . ?
S1 C15 1.744(2) . ?
S2 C14 1.714(3) . ?
S2 C9 1.739(2) . ?
O1 C16 1.361(3) . ?
O1 C17 1.441(4) . ?
O2 C19 1.375(4) . ?
O2 C18 1.439(5) . ?
O3 C10 1.371(3) . ?
O3 C11 1.401(3) . ?
O4 C13 1.375(3) . ?
O4 C12 1.395(4) . ?
C8 C7 1.360(3) . ?
C8 C9 1.459(3) . ?
C7 C2 1.461(3) . ?
C7 C6 1.502(3) . ?
C6 C5 1.508(4) . ?
C5 C4 1.470(4) . ?
C4 C3 1.524(4) . ?
C3 C2 1.508(3) . ?
C2 C1 1.371(3) . ?
C1 C15 1.455(3) . ?
C15 C16 1.373(3) . ?
C16 C19 1.417(3) . ?
C17 C18 1.472(5) . ?
C19 C20 1.343(4) . ?
C9 C10 1.365(3) . ?
C10 C13 1.423(3) . ?
C11 C12 1.339(5) . ?
C13 C14 1.351(3) . ?
C21 C22 1.385(3) . ?
C21 C26 1.389(3) . ?
C22 C23 1.392(4) . ?
C23 C24 1.363(4) . ?
C24 C25 1.373(4) . ?
C25 C26 1.379(4) . ?

loop_
_cod_related_entry_id
_cod_related_entry_database
_cod_related_entry_code
1 ChemSpider 21117808
